data_7032237
loop_
_publ_author_name
'Chen, Wen-Xian'
'Tan, Li'
'Liu, Qiu-Ping'
'Qiang, Gen-Rong'
'Zhuang, Gui-Lin'

_publ_section_title
;
 The ionothermal synthesis, structure, and magnetism-structure
 relationship of two biphenyl tetracarboxylic acid-based metal-organic
 frameworks.
;
_journal_issue 43
_journal_name_full 'Dalton transactions (Cambridge, England : 2003)'
_journal_page_first 16515
_journal_page_last 16521
_journal_paper_doi 10.1039/c4dt02042a
_journal_volume 43
_journal_year 2014
_chemical_formula_sum 'C58 H43 Co3 N2 Na5 O28'
_chemical_formula_weight 1507.68
_chemical_name_systematic
; 
 ? 
;
_space_group_IT_number 70
_symmetry_cell_setting orthorhombic
_symmetry_space_group_name_Hall '-F 2uv 2vw'
_symmetry_space_group_name_H-M 'F d d d :2'
_atom_sites_solution_hydrogens geom
_atom_sites_solution_primary direct
_atom_sites_solution_secondary difmap
_audit_creation_method SHELXL-97
_cell_angle_alpha 90.00
_cell_angle_beta 90.00
_cell_angle_gamma 90.00
_cell_formula_units_Z 16
_cell_length_a 25.655(5)
_cell_length_b 28.561(6)
_cell_length_c 32.001(6)
_cell_measurement_temperature 173(2)
_cell_volume 23448(8)
_computing_cell_refinement CrysAlisPro
_computing_data_collection CrysAlisPro
_computing_data_reduction CrysAlisPro
_computing_molecular_graphics 'SHELXL-97 (Sheldrick, 1997)'
_computing_publication_material 'SHELXL-97 (Sheldrick, 1997)'
_computing_structure_refinement 'SHELXL-97 (Sheldrick, 1997)'
_computing_structure_solution 'SHELXS-97 (Sheldrick, 1990)'
_diffrn_ambient_temperature 173(2)
_diffrn_measured_fraction_theta_full 0.971
_diffrn_measured_fraction_theta_max 0.971
_diffrn_measurement_device_type 'Xcalibur, Eos, Gemini ultra'
_diffrn_radiation_monochromator graphite
_diffrn_radiation_source 'fine-focus sealed tube'
_diffrn_radiation_type MoK\a
_diffrn_radiation_wavelength 0.71073
_diffrn_reflns_av_R_equivalents 0.0606
_diffrn_reflns_av_sigmaI/netI 0.0348
_diffrn_reflns_limit_h_max 30
_diffrn_reflns_limit_h_min -30
_diffrn_reflns_limit_k_max 27
_diffrn_reflns_limit_k_min -33
_diffrn_reflns_limit_l_max 38
_diffrn_reflns_limit_l_min -38
_diffrn_reflns_number 38182
_diffrn_reflns_theta_full 24.99
_diffrn_reflns_theta_max 24.99
_diffrn_reflns_theta_min 3.14
_exptl_absorpt_coefficient_mu 0.973
_exptl_absorpt_correction_T_max 0.7931
_exptl_absorpt_correction_T_min 0.7591
_exptl_absorpt_correction_type multi-scan
_exptl_crystal_density_diffrn 1.708
_exptl_crystal_density_method 'not measured'
_exptl_crystal_F_000 12240
_exptl_crystal_size_max 0.30
_exptl_crystal_size_mid 0.25
_exptl_crystal_size_min 0.25
_refine_diff_density_max 2.159
_refine_diff_density_min -0.747
_refine_diff_density_rms 0.136
_refine_ls_extinction_coef 0.00016(4)
_refine_ls_extinction_expression Fc^*^=kFc[1+0.001xFc^2^\l^3^/sin(2\q)]^-1/4^
_refine_ls_extinction_method SHELXL
_refine_ls_goodness_of_fit_ref 1.058
_refine_ls_hydrogen_treatment mixed
_refine_ls_matrix_type full
_refine_ls_number_parameters 442
_refine_ls_number_reflns 5024
_refine_ls_number_restraints 6
_refine_ls_restrained_S_all 1.063
_refine_ls_R_factor_all 0.0942
_refine_ls_R_factor_gt 0.0792
_refine_ls_shift/su_max 0.013
_refine_ls_shift/su_mean 0.002
_refine_ls_structure_factor_coef Fsqd
_refine_ls_weighting_details 'calc w=1/[\s^2^(Fo^2^)+(0.1584P)^2^+143.3044P] where P=(Fo^2^+2Fc^2^)/3'
_refine_ls_weighting_scheme calc
_refine_ls_wR_factor_gt 0.2172
_refine_ls_wR_factor_ref 0.2367
_reflns_number_gt 3952
_reflns_number_total 5024
_reflns_threshold_expression >2sigma(I)
_cod_data_source_file c4dt02042a2.cif
_cod_data_source_block compound1
_cod_depositor_comments
;
The following automatic conversions were performed:

'_symmetry_cell_setting' value 'Orthorhombic' changed to
'orthorhombic' according to
/usr/data/users/saulius/crontab/automatic-downloads/rss-feeds/RSC/lib/dictionaries/cif_core.dic
dictionary named 'cif_core.dic' version 2.4.2 from 2011-04-26.

Automatic conversion script
Id: cif_fix_values 2281 2013-09-26 08:29:07Z andrius 

 Adding full bibliography for 7032237--7032238.cif.
;
_cod_original_sg_symbol_H-M 'Fddd '
_cod_database_code 7032237

loop_
_symmetry_equiv_pos_as_xyz
'x, y, z'
'-x+3/4, -y+3/4, z'
'-x+3/4, y, -z+3/4'
'x, -y+3/4, -z+3/4'
'x, y+1/2, z+1/2'
'-x+3/4, -y+5/4, z+1/2'
'-x+3/4, y+1/2, -z+5/4'
'x, -y+5/4, -z+5/4'
'x+1/2, y, z+1/2'
'-x+5/4, -y+3/4, z+1/2'
'-x+5/4, y, -z+5/4'
'x+1/2, -y+3/4, -z+5/4'
'x+1/2, y+1/2, z'
'-x+5/4, -y+5/4, z'
'-x+5/4, y+1/2, -z+3/4'
'x+1/2, -y+5/4, -z+3/4'
'-x, -y, -z'
'x-3/4, y-3/4, -z'
'x-3/4, -y, z-3/4'
'-x, y-3/4, z-3/4'
'-x, -y+1/2, -z+1/2'
'x-3/4, y-1/4, -z+1/2'
'x-3/4, -y+1/2, z-1/4'
'-x, y-1/4, z-1/4'
'-x+1/2, -y, -z+1/2'
'x-1/4, y-3/4, -z+1/2'
'x-1/4, -y, z-1/4'
'-x+1/2, y-3/4, z-1/4'
'-x+1/2, -y+1/2, -z'
'x-1/4, y-1/4, -z'
'x-1/4, -y+1/2, z-3/4'
'-x+1/2, y-1/4, z-3/4'

loop_
_atom_site_label
_atom_site_type_symbol
_atom_site_fract_x
_atom_site_fract_y
_atom_site_fract_z
_atom_site_U_iso_or_equiv
_atom_site_adp_type
_atom_site_occupancy
_atom_site_symmetry_multiplicity
_atom_site_calc_flag
_atom_site_refinement_flags
Co1 Co 0.75733(3) 0.12975(2) -0.21550(2) 0.0378(3) Uani 1 1 d .
Co2 Co 0.8750 0.3750 -0.24309(3) 0.0497(4) Uani 1 2 d S
Na1 Na 1.01161(7) 0.15061(9) -0.19924(7) 0.0496(6) Uani 1 1 d .
Na2 Na 0.8750 0.3750 -0.1250 0.0598(13) Uani 1 4 d S
Na3 Na 0.6250 0.1250 -0.3750 0.0434(11) Uani 1 4 d S
Na4 Na 0.8750 -0.1250 -0.24466(10) 0.0446(8) Uani 1 2 d S
Na5 Na 0.6250 0.1250 -0.13579(6) 0.0080(4) Uani 1 2 d SU
O1 O 0.7408(2) 0.18995(15) -0.19183(15) 0.0625(12) Uani 1 1 d .
O1W O 0.8750 0.5432(4) -0.1250 0.121(4) Uani 1 2 d S
O2 O 0.7144(2) 0.17374(16) -0.12778(16) 0.0668(14) Uani 1 1 d .
O3 O 0.7911(5) 0.3510(2) -0.2324(2) 0.173(5) Uani 1 1 d .
O4 O 0.8217(3) 0.3870(4) -0.1825(3) 0.150(4) Uani 1 1 d .
O5 O 0.83279(16) 0.12327(13) -0.21014(12) 0.0440(9) Uani 1 1 d .
O6 O 0.91509(17) 0.14546(19) -0.21778(17) 0.0662(14) Uani 1 1 d .
O7 O 0.8889(2) 0.31537(16) -0.27272(16) 0.0697(14) Uani 1 1 d .
O8 O 0.83065(18) 0.32669(14) -0.32363(13) 0.0525(10) Uani 1 1 d .
O9 O 0.68347(18) 0.09996(17) -0.32255(17) 0.0670(14) Uani 1 1 d .
O10 O 0.71721(14) 0.13578(13) -0.26812(12) 0.0404(9) Uani 1 1 d .
O11 O 0.84385(15) -0.07427(13) -0.29619(14) 0.0480(10) Uani 1 1 d .
O12 O 0.75781(15) -0.06591(13) -0.30369(12) 0.0436(9) Uani 1 1 d .
O13 O 0.8812(5) 0.4690(7) -0.1137(3) 0.218(8) Uani 1 1 d .
N1 N 0.6270(4) 0.4428(4) 0.1094(3) 0.108(3) Uani 1 1 d .
N2 N 0.6805(4) 0.4679(3) 0.0635(3) 0.105(3) Uani 1 1 d .
C1 C 0.7303(2) 0.25289(19) -0.14623(18) 0.0410(12) Uani 1 1 d .
C2 C 0.7540(2) 0.28311(19) -0.17447(17) 0.0389(12) Uani 1 1 d .
H6A H 0.7678 0.2710 -0.1998 0.047 Uiso 1 1 calc R
C3 C 0.75789(19) 0.33110(18) -0.16627(16) 0.0351(11) Uani 1 1 d .
C4 C 0.7366(2) 0.34931(19) -0.12987(17) 0.0403(12) Uani 1 1 d .
C5 C 0.7117(3) 0.3190(2) -0.1025(2) 0.0622(19) Uani 1 1 d .
H2A H 0.6963 0.3310 -0.0778 0.075 Uiso 1 1 calc R
C6 C 0.7090(3) 0.2718(2) -0.1108(2) 0.0629(19) Uani 1 1 d .
H59A H 0.6920 0.2518 -0.0914 0.075 Uiso 1 1 calc R
C7 C 0.7279(2) 0.20099(19) -0.1556(2) 0.0446(13) Uani 1 1 d .
C8 C 0.7909(3) 0.3592(2) -0.1964(2) 0.0555(17) Uani 1 1 d .
C9 C 0.8268(2) 0.15232(18) -0.30032(17) 0.0365(11) Uani 1 1 d .
C10 C 0.8529(2) 0.17307(18) -0.26702(16) 0.0375(11) Uani 1 1 d .
C11 C 0.8636(2) 0.2215(2) -0.26714(18) 0.0429(12) Uani 1 1 d .
H11A H 0.8824 0.2351 -0.2446 0.052 Uiso 1 1 calc R
C12 C 0.8467(2) 0.24934(19) -0.30019(16) 0.0406(12) Uani 1 1 d .
C13 C 0.8201(2) 0.22800(18) -0.33354(16) 0.0401(12) Uani 1 1 d .
H12A H 0.8083 0.2465 -0.3563 0.048 Uiso 1 1 calc R
C14 C 0.8110(2) 0.1804(2) -0.33345(16) 0.0412(12) Uani 1 1 d .
H8A H 0.7937 0.1665 -0.3565 0.049 Uiso 1 1 calc R
C15 C 0.8194(2) 0.10018(17) -0.30169(16) 0.0348(11) Uani 1 1 d .
C16 C 0.7701(2) 0.07948(17) -0.30285(15) 0.0331(11) Uani 1 1 d .
C17 C 0.76533(19) 0.03107(18) -0.30379(16) 0.0342(11) Uani 1 1 d .
H40A H 0.7317 0.0173 -0.3047 0.041 Uiso 1 1 calc R
C18 C 0.80936(19) 0.00249(17) -0.30348(16) 0.0330(11) Uani 1 1 d .
C19 C 0.8585(2) 0.02301(18) -0.30362(17) 0.0388(12) Uani 1 1 d .
H23A H 0.8889 0.0039 -0.3039 0.047 Uiso 1 1 calc R
C20 C 0.8632(2) 0.07145(19) -0.30341(18) 0.0391(12) Uani 1 1 d .
H7A H 0.8968 0.0852 -0.3045 0.047 Uiso 1 1 calc R
C21 C 0.8690(2) 0.1455(2) -0.22929(19) 0.0444(13) Uani 1 1 d .
C22 C 0.8551(3) 0.3012(2) -0.29894(18) 0.0487(14) Uani 1 1 d .
C23 C 0.72003(19) 0.10719(19) -0.29901(17) 0.0373(11) Uani 1 1 d .
C24 C 0.8044(2) -0.05019(18) -0.30106(16) 0.0361(11) Uani 1 1 d .
C25 C 0.9084(5) 0.4880(4) -0.0813(4) 0.105(3) Uani 1 1 d .
H25A H 0.9059 0.5222 -0.0825 0.157 Uiso 1 1 calc R
H25B H 0.9451 0.4785 -0.0833 0.157 Uiso 1 1 calc R
H25C H 0.8938 0.4768 -0.0548 0.157 Uiso 1 1 calc R
C26 C 0.6300(5) 0.4611(4) 0.0753(4) 0.102(3) Uani 1 1 d .
H26A H 0.6007 0.4698 0.0588 0.122 Uiso 1 1 calc R
C27 C 0.6991(5) 0.4890(5) 0.0272(4) 0.130(5) Uani 1 1 d .
H27A H 0.7372 0.4888 0.0275 0.195 Uiso 1 1 calc R
H27B H 0.6866 0.5214 0.0259 0.195 Uiso 1 1 calc R
H27C H 0.6864 0.4717 0.0028 0.195 Uiso 1 1 calc R
C28 C 0.5451(4) 0.4573(6) 0.1517(4) 0.133(5) Uani 1 1 d .
H28A H 0.5111 0.4673 0.1439 0.159 Uiso 1 1 calc R
C29 C 0.5765(3) 0.4304(3) 0.1295(2) 0.0649(18) Uani 1 1 d .
H29A H 0.5691 0.3960 0.1314 0.078 Uiso 1 1 calc R

loop_
_atom_site_aniso_label
_atom_site_aniso_U_11
_atom_site_aniso_U_22
_atom_site_aniso_U_33
_atom_site_aniso_U_23
_atom_site_aniso_U_13
_atom_site_aniso_U_12
Co1 0.0460(5) 0.0271(4) 0.0402(5) -0.0021(3) -0.0022(3) -0.0008(3)
Co2 0.0585(7) 0.0544(8) 0.0363(6) 0.000 0.000 -0.0283(5)
Na1 0.0222(9) 0.0787(18) 0.0479(13) -0.0162(11) -0.0138(8) -0.0084(10)
Na2 0.070(3) 0.071(4) 0.039(3) 0.000 0.000 0.000
Na3 0.0271(18) 0.079(3) 0.024(2) 0.000 0.000 0.000
Na4 0.0364(15) 0.0461(18) 0.0513(19) 0.000 0.000 0.0088(12)
Na5 0.0136(7) 0.0033(7) 0.0070(7) 0.000 0.000 -0.0005(6)
O1 0.095(3) 0.033(2) 0.059(3) -0.011(2) -0.004(2) -0.006(2)
O1W 0.131(9) 0.076(7) 0.156(11) 0.000 0.012(7) 0.000
O2 0.082(3) 0.032(2) 0.086(4) -0.002(2) 0.021(3) -0.011(2)
O3 0.404(16) 0.050(4) 0.065(4) -0.018(3) 0.111(7) -0.063(6)
O4 0.114(5) 0.207(8) 0.129(6) 0.123(6) -0.081(5) -0.116(6)
O5 0.052(2) 0.039(2) 0.041(2) 0.0108(16) -0.0065(17) -0.0044(16)
O6 0.048(2) 0.072(3) 0.079(3) 0.027(3) -0.021(2) -0.008(2)
O7 0.110(4) 0.037(2) 0.061(3) 0.011(2) -0.029(3) -0.027(2)
O8 0.072(3) 0.033(2) 0.053(2) 0.0047(18) -0.003(2) -0.0088(19)
O9 0.057(3) 0.054(3) 0.089(4) -0.029(2) -0.027(2) 0.019(2)
O10 0.0410(19) 0.038(2) 0.042(2) -0.0013(16) -0.0002(16) 0.0081(16)
O11 0.051(2) 0.0279(19) 0.065(3) 0.0049(18) 0.0041(19) 0.0118(17)
O12 0.049(2) 0.032(2) 0.050(2) -0.0023(17) -0.0048(17) -0.0015(16)
O13 0.100(8) 0.48(2) 0.079(9) -0.043(9) 0.007(7) 0.044(10)
N1 0.130(8) 0.118(7) 0.075(6) 0.002(4) -0.023(7) -0.008(6)
N2 0.119(7) 0.095(6) 0.101(7) -0.012(5) -0.008(5) -0.017(5)
C1 0.042(3) 0.031(3) 0.050(3) -0.007(2) 0.002(2) -0.001(2)
C2 0.045(3) 0.036(3) 0.036(3) -0.003(2) 0.002(2) 0.003(2)
C3 0.040(3) 0.032(3) 0.033(3) -0.001(2) -0.002(2) -0.002(2)
C4 0.047(3) 0.034(3) 0.041(3) -0.003(2) 0.003(2) -0.001(2)
C5 0.102(5) 0.035(3) 0.050(4) -0.002(3) 0.037(4) 0.000(3)
C6 0.080(4) 0.040(3) 0.069(4) 0.001(3) 0.043(4) -0.005(3)
C7 0.042(3) 0.031(3) 0.061(4) -0.004(3) 0.003(3) -0.005(2)
C8 0.062(4) 0.042(3) 0.062(4) 0.014(3) 0.020(3) 0.017(3)
C9 0.042(3) 0.029(3) 0.039(3) -0.001(2) 0.005(2) 0.000(2)
C10 0.041(3) 0.033(3) 0.038(3) 0.003(2) 0.001(2) -0.008(2)
C11 0.052(3) 0.039(3) 0.037(3) 0.000(2) -0.009(2) -0.007(2)
C12 0.058(3) 0.030(3) 0.034(3) 0.002(2) 0.002(2) -0.007(2)
C13 0.057(3) 0.032(3) 0.031(3) -0.001(2) 0.001(2) 0.002(2)
C14 0.056(3) 0.038(3) 0.029(3) -0.004(2) -0.003(2) -0.004(2)
C15 0.040(3) 0.028(3) 0.036(3) -0.003(2) 0.003(2) 0.002(2)
C16 0.042(3) 0.027(2) 0.030(2) -0.0026(19) 0.000(2) 0.005(2)
C17 0.038(2) 0.031(3) 0.034(3) -0.003(2) 0.000(2) 0.000(2)
C18 0.041(3) 0.024(2) 0.034(3) 0.0021(19) 0.000(2) 0.001(2)
C19 0.043(3) 0.031(3) 0.043(3) -0.003(2) 0.005(2) 0.002(2)
C20 0.038(3) 0.033(3) 0.047(3) -0.001(2) 0.003(2) 0.000(2)
C21 0.052(3) 0.035(3) 0.046(3) 0.007(3) -0.005(3) -0.003(2)
C22 0.072(4) 0.036(3) 0.039(3) 0.000(2) 0.001(3) -0.014(3)
C23 0.034(3) 0.034(3) 0.044(3) -0.006(2) -0.003(2) -0.001(2)
C24 0.046(3) 0.029(3) 0.033(3) -0.004(2) 0.000(2) 0.000(2)
C25 0.136(9) 0.091(7) 0.087(7) 0.006(6) -0.007(6) 0.017(6)
C26 0.106(8) 0.116(9) 0.083(7) -0.005(6) -0.033(6) 0.007(6)
C27 0.139(10) 0.151(12) 0.100(8) 0.024(8) -0.032(7) -0.038(9)
C28 0.079(6) 0.217(15) 0.102(8) -0.082(9) -0.036(6) 0.042(8)
C29 0.055(4) 0.068(5) 0.072(5) -0.014(4) -0.002(3) -0.002(3)

loop_
_atom_type_symbol
_atom_type_description
_atom_type_scat_dispersion_real
_atom_type_scat_dispersion_imag
_atom_type_scat_source
C C 0.0033 0.0016 'International Tables Vol C Tables 4.2.6.8 and 6.1.1.4'
H H 0.0000 0.0000 'International Tables Vol C Tables 4.2.6.8 and 6.1.1.4'
N N 0.0061 0.0033 'International Tables Vol C Tables 4.2.6.8 and 6.1.1.4'
O O 0.0106 0.0060 'International Tables Vol C Tables 4.2.6.8 and 6.1.1.4'
Co Co 0.3494 0.9721 'International Tables Vol C Tables 4.2.6.8 and 6.1.1.4'
Na Na 0.0362 0.0249 'International Tables Vol C Tables 4.2.6.8 and 6.1.1.4'

loop_
_geom_angle_atom_site_label_1
_geom_angle_atom_site_label_2
_geom_angle_atom_site_label_3
_geom_angle
_geom_angle_site_symmetry_1
_geom_angle_site_symmetry_3
O1 Co1 O5 105.6(2) . .
O1 Co1 O12 131.5(2) . 25_654
O5 Co1 O12 94.63(16) . 25_654
O1 Co1 O10 98.19(18) . .
O5 Co1 O10 126.75(16) . .
O12 Co1 O10 104.11(16) 25_654 .
O7 Co2 O7 122.8(3) . 2_655
O7 Co2 O3 89.0(2) . .
O7 Co2 O3 99.3(3) 2_655 .
O7 Co2 O3 99.3(3) . 2_655
O7 Co2 O3 89.0(2) 2_655 2_655
O3 Co2 O3 162.7(4) . 2_655
O7 Co2 O4 99.3(3) . 2_655
O7 Co2 O4 127.8(3) 2_655 2_655
O3 Co2 O4 111.8(3) . 2_655
O3 Co2 O4 52.0(2) 2_655 2_655
O7 Co2 O4 127.8(3) . .
O7 Co2 O4 99.3(3) 2_655 .
O3 Co2 O4 52.0(2) . .
O3 Co2 O4 111.8(3) 2_655 .
O4 Co2 O4 72.0(3) 2_655 .
O7 Co2 Na1 94.37(16) . 26_564
O7 Co2 Na1 54.71(17) 2_655 26_564
O3 Co2 Na1 50.5(2) . 26_564
O3 Co2 Na1 142.59(15) 2_655 26_564
O4 Co2 Na1 157.60(15) 2_655 26_564
O4 Co2 Na1 85.61(15) . 26_564
O7 Co2 Na1 54.71(17) . 21_754
O7 Co2 Na1 94.37(16) 2_655 21_754
O3 Co2 Na1 142.59(15) . 21_754
O3 Co2 Na1 50.5(2) 2_655 21_754
O4 Co2 Na1 85.61(15) 2_655 21_754
O4 Co2 Na1 157.60(15) . 21_754
Na1 Co2 Na1 116.79(8) 26_564 21_754
O6 Na1 O2 117.43(19) . 3_654
O6 Na1 O3 93.0(3) . 22_654
O2 Na1 O3 145.4(3) 3_654 22_654
O6 Na1 O8 128.32(17) . 22_654
O2 Na1 O8 78.45(14) 3_654 22_654
O3 Na1 O8 69.3(2) 22_654 22_654
O6 Na1 O7 143.99(18) . 21_754
O2 Na1 O7 89.99(16) 3_654 21_754
O3 Na1 O7 71.2(3) 22_654 21_754
O8 Na1 O7 77.22(14) 22_654 21_754
O6 Na1 Co2 131.91(15) . 21_754
O2 Na1 Co2 110.53(13) 3_654 21_754
O3 Na1 Co2 40.4(3) 22_654 21_754
O8 Na1 Co2 57.83(10) 22_654 21_754
O7 Na1 Co2 34.23(11) 21_754 21_754
O6 Na1 Na5 147.48(14) . 3_654
O2 Na1 Na5 41.08(11) 3_654 3_654
O3 Na1 Na5 104.3(2) 22_654 3_654
O8 Na1 Na5 41.20(9) 22_654 3_654
O7 Na1 Na5 68.46(10) 21_754 3_654
Co2 Na1 Na5 73.81(5) 21_754 3_654
O4 Na2 O4 107.7(5) . 4_554
O4 Na2 O4 162.9(5) . 3_654
O4 Na2 O4 74.9(6) 4_554 3_654
O4 Na2 O4 74.9(6) . 2_655
O4 Na2 O4 162.9(5) 4_554 2_655
O4 Na2 O4 107.7(5) 3_654 2_655
O4 Na2 O13 89.6(3) . .
O4 Na2 O13 94.4(4) 4_554 .
O4 Na2 O13 73.3(3) 3_654 .
O4 Na2 O13 102.6(4) 2_655 .
O4 Na2 O13 102.6(4) . 2_655
O4 Na2 O13 73.3(3) 4_554 2_655
O4 Na2 O13 94.4(4) 3_654 2_655
O4 Na2 O13 89.6(3) 2_655 2_655
O13 Na2 O13 164.7(4) . 2_655
O4 Na2 O13 94.4(4) . 4_554
O4 Na2 O13 89.6(3) 4_554 4_554
O4 Na2 O13 102.6(4) 3_654 4_554
O4 Na2 O13 73.3(3) 2_655 4_554
O13 Na2 O13 173.3(6) . 4_554
O13 Na2 O13 16.7(4) 2_655 4_554
O4 Na2 O13 73.3(3) . 3_654
O4 Na2 O13 102.6(4) 4_554 3_654
O4 Na2 O13 89.6(3) 3_654 3_654
O4 Na2 O13 94.4(4) 2_655 3_654
O13 Na2 O13 16.7(4) . 3_654
O13 Na2 O13 173.3(6) 2_655 3_654
O13 Na2 O13 164.7(4) 4_554 3_654
O9 Na3 O9 101.1(3) 11_553 14_545
O9 Na3 O9 144.8(2) 11_553 .
O9 Na3 O9 89.4(3) 14_545 .
O9 Na3 O9 89.4(3) 11_553 8_543
O9 Na3 O9 144.8(2) 14_545 8_543
O9 Na3 O9 101.1(3) . 8_543
O9 Na3 Na4 135.28(13) 11_553 25_654
O9 Na3 Na4 44.72(13) 14_545 25_654
O9 Na3 Na4 44.72(13) . 25_654
O9 Na3 Na4 135.28(13) 8_543 25_654
O9 Na3 Na4 44.72(13) 11_553 27
O9 Na3 Na4 135.28(13) 14_545 27
O9 Na3 Na4 135.28(13) . 27
O9 Na3 Na4 44.72(13) 8_543 27
Na4 Na3 Na4 180.0 25_654 27
O11 Na4 O11 90.2(2) . 2_645
O11 Na4 O10 82.18(14) . 25_654
O11 Na4 O10 112.01(15) 2_645 25_654
O11 Na4 O10 112.01(15) . 22_654
O11 Na4 O10 82.18(14) 2_645 22_654
O10 Na4 O10 160.5(2) 25_654 22_654
O11 Na4 O9 101.92(14) . 25_654
O11 Na4 O9 155.58(15) 2_645 25_654
O10 Na4 O9 50.23(14) 25_654 25_654
O10 Na4 O9 111.85(16) 22_654 25_654
O11 Na4 O9 155.58(15) . 22_654
O11 Na4 O9 101.92(14) 2_645 22_654
O10 Na4 O9 111.85(16) 25_654 22_654
O10 Na4 O9 50.23(14) 22_654 22_654
O9 Na4 O9 75.4(2) 25_654 22_654
O11 Na4 C23 86.73(15) . 25_654
O11 Na4 C23 138.41(15) 2_645 25_654
O10 Na4 C23 26.56(14) 25_654 25_654
O10 Na4 C23 136.80(18) 22_654 25_654
O9 Na4 C23 25.14(14) 25_654 25_654
O9 Na4 C23 97.51(17) 22_654 25_654
O11 Na4 C23 138.41(15) . 22_654
O11 Na4 C23 86.73(15) 2_645 22_654
O10 Na4 C23 136.80(18) 25_654 22_654
O10 Na4 C23 26.56(14) 22_654 22_654
O9 Na4 C23 97.51(17) 25_654 22_654
O9 Na4 C23 25.14(14) 22_654 22_654
C23 Na4 C23 121.4(2) 25_654 22_654
O11 Na4 Na5 45.10(12) . 25_654
O11 Na4 Na5 45.10(12) 2_645 25_654
O10 Na4 Na5 99.73(12) 25_654 25_654
O10 Na4 Na5 99.73(12) 22_654 25_654
O9 Na4 Na5 142.31(10) 25_654 25_654
O9 Na4 Na5 142.31(10) 22_654 25_654
C23 Na4 Na5 119.30(12) 25_654 25_654
C23 Na4 Na5 119.30(12) 22_654 25_654
O11 Na4 Na3 134.90(12) . 25_654
O11 Na4 Na3 134.90(12) 2_645 25_654
O10 Na4 Na3 80.27(12) 25_654 25_654
O10 Na4 Na3 80.27(12) 22_654 25_654
O9 Na4 Na3 37.69(10) 25_654 25_654
O9 Na4 Na3 37.69(10) 22_654 25_654
C23 Na4 Na3 60.70(12) 25_654 25_654
C23 Na4 Na3 60.70(12) 22_654 25_654
Na5 Na4 Na3 180.0 25_654 25_654
O8 Na5 O8 83.92(19) 31_556 32_656
O8 Na5 O2 80.43(15) 31_556 14_545
O8 Na5 O2 91.42(15) 32_656 14_545
O8 Na5 O2 91.42(15) 31_556 .
O8 Na5 O2 80.43(15) 32_656 .
O2 Na5 O2 169.1(2) 14_545 .
O8 Na5 O11 101.21(12) 31_556 26_564
O8 Na5 O11 171.76(13) 32_656 26_564
O2 Na5 O11 95.78(14) 14_545 26_564
O2 Na5 O11 92.90(14) . 26_564
O8 Na5 O11 171.76(13) 31_556 25_654
O8 Na5 O11 101.21(12) 32_656 25_654
O2 Na5 O11 92.90(14) 14_545 25_654
O2 Na5 O11 95.78(14) . 25_654
O11 Na5 O11 74.48(17) 26_564 25_654
O8 Na5 Na4 138.04(9) 31_556 25_654
O8 Na5 Na4 138.04(9) 32_656 25_654
O2 Na5 Na4 95.45(12) 14_545 25_654
O2 Na5 Na4 95.45(12) . 25_654
O11 Na5 Na4 37.24(8) 26_564 25_654
O11 Na5 Na4 37.24(8) 25_654 25_654
O8 Na5 Na1 73.30(11) 31_556 3_654
O8 Na5 Na1 44.61(10) 32_656 3_654
O2 Na5 Na1 129.84(12) 14_545 3_654
O2 Na5 Na1 39.79(12) . 3_654
O11 Na5 Na1 130.47(9) 26_564 3_654
O11 Na5 Na1 114.88(9) 25_654 3_654
Na4 Na5 Na1 132.21(4) 25_654 3_654
O8 Na5 Na1 44.61(10) 31_556 16_444
O8 Na5 Na1 73.30(11) 32_656 16_444
O2 Na5 Na1 39.79(12) 14_545 16_444
O2 Na5 Na1 129.84(12) . 16_444
O11 Na5 Na1 114.88(9) 26_564 16_444
O11 Na5 Na1 130.47(9) 25_654 16_444
Na4 Na5 Na1 132.21(4) 25_654 16_444
Na1 Na5 Na1 95.58(8) 3_654 16_444
C7 O1 Co1 130.6(4) . .
C7 O2 Na1 140.5(4) . 3_654
C7 O2 Na5 119.7(4) . .
Na1 O2 Na5 99.14(16) 3_654 .
C8 O3 Co2 95.3(8) . .
C8 O3 Na1 133.1(6) . 26_564
Co2 O3 Na1 89.12(19) . 26_564
C8 O4 Na2 125.6(5) . .
C8 O4 Co2 88.9(7) . .
Na2 O4 Co2 106.5(4) . .
C21 O5 Co1 129.1(4) . .
C21 O6 Na1 175.0(4) . .
C22 O7 Co2 117.8(5) . .
C22 O7 Na1 120.5(4) . 21_754
Co2 O7 Na1 91.06(16) . 21_754
C22 O8 Na5 124.1(4) . 23_655
C22 O8 Na1 125.7(4) . 26_564
Na5 O8 Na1 94.19(13) 23_655 26_564
C23 O9 Na3 151.1(5) . .
C23 O9 Na4 83.7(4) . 25_654
Na3 O9 Na4 97.59(16) . 25_654
C23 O10 Co1 124.7(3) . .
C23 O10 Na4 96.0(3) . 25_654
Co1 O10 Na4 110.68(18) . 25_654
C24 O11 Na4 135.7(4) . .
C24 O11 Na5 115.8(3) . 25_654
Na4 O11 Na5 97.66(14) . 25_654
C24 O12 Co1 119.4(3) . 25_654
O13 O13 C25 154.6(15) 3_654 .
O13 O13 Na2 81.64(19) 3_654 .
C25 O13 Na2 121.6(10) . .
N1 N1 C26 154.3(8) 11_554 .
N1 N1 C29 79.5(11) 11_554 11_554
C26 N1 C29 107.9(10) . 11_554
N1 N1 C29 58.9(11) 11_554 .
C26 N1 C29 123.2(10) . .
C29 N1 C29 128.1(9) 11_554 .
C28 N2 C26 100.8(10) 11_554 .
C28 N2 C27 130.0(11) 11_554 .
C26 N2 C27 128.1(11) . .
C6 C1 C2 117.9(5) . .
C6 C1 C7 122.3(5) . .
C2 C1 C7 119.8(5) . .
C1 C2 C3 121.2(5) . .
C4 C3 C2 119.8(5) . .
C4 C3 C8 123.8(5) . .
C2 C3 C8 116.1(5) . .
C5 C4 C3 118.5(5) . .
C5 C4 C4 118.7(5) . 4_554
C3 C4 C4 122.8(6) . 4_554
C6 C5 C4 120.9(6) . .
C1 C6 C5 121.7(6) . .
O2 C7 O1 126.0(5) . .
O2 C7 C1 119.0(5) . .
O1 C7 C1 115.0(5) . .
O3 C8 O4 119.4(8) . .
O3 C8 C3 121.3(7) . .
O4 C8 C3 118.8(7) . .
C14 C9 C10 118.6(5) . .
C14 C9 C15 120.9(5) . .
C10 C9 C15 120.4(5) . .
C9 C10 C11 120.6(5) . .
C9 C10 C21 121.7(5) . .
C11 C10 C21 117.7(5) . .
C12 C11 C10 120.2(5) . .
C11 C12 C13 118.7(5) . .
C11 C12 C22 120.0(5) . .
C13 C12 C22 121.3(5) . .
C14 C13 C12 120.5(5) . .
C13 C14 C9 121.4(5) . .
C20 C15 C16 118.7(5) . .
C20 C15 C9 119.0(4) . .
C16 C15 C9 122.3(4) . .
C17 C16 C15 120.0(5) . .
C17 C16 C23 116.7(5) . .
C15 C16 C23 123.0(4) . .
C16 C17 C18 120.8(5) . .
C19 C18 C17 119.2(5) . .
C19 C18 C24 119.8(4) . .
C17 C18 C24 121.0(4) . .
C20 C19 C18 119.8(5) . .
C19 C20 C15 121.3(5) . .
O6 C21 O5 123.4(5) . .
O6 C21 C10 120.1(5) . .
O5 C21 C10 116.5(5) . .
O8 C22 O7 125.1(5) . .
O8 C22 C12 119.4(5) . .
O7 C22 C12 115.5(5) . .
O9 C23 O10 122.6(5) . .
O9 C23 C16 120.9(5) . .
O10 C23 C16 116.3(4) . .
O9 C23 Na4 71.1(3) . 25_654
O10 C23 Na4 57.5(3) . 25_654
C16 C23 Na4 149.0(4) . 25_654
O11 C24 O12 125.4(5) . .
O11 C24 C18 119.4(5) . .
O12 C24 C18 115.2(4) . .
N1 C26 N2 111.7(10) . .
N1 C26 C29 37.4(6) . 11_554
N2 C26 C29 74.6(7) . 11_554
N2 C28 C29 107.5(9) 11_554 .
N1 C29 C28 104.7(8) 11_554 .
N1 C29 N1 41.6(7) 11_554 .
C28 C29 N1 128.5(10) . .
N1 C29 C26 34.6(5) 11_554 11_554
C28 C29 C26 72.5(6) . 11_554
N1 C29 C26 74.1(6) . 11_554

loop_
_geom_bond_atom_site_label_1
_geom_bond_atom_site_label_2
_geom_bond_distance
_geom_bond_site_symmetry_2
Co1 O1 1.926(4) .
Co1 O5 1.952(4) .
Co1 O12 1.963(4) 25_654
Co1 O10 1.981(4) .
Co2 O7 1.982(5) .
Co2 O7 1.982(5) 2_655
Co2 O3 2.284(12) .
Co2 O3 2.284(12) 2_655
Co2 O4 2.398(11) 2_655
Co2 O4 2.398(11) .
Co2 Na1 3.522(2) 26_564
Co2 Na1 3.522(2) 21_754
Na1 O6 2.551(4) .
Na1 O2 2.625(6) 3_654
Na1 O3 2.716(10) 22_654
Na1 O8 2.851(5) 22_654
Na1 O7 2.875(6) 21_754
Na1 Co2 3.522(2) 21_754
Na1 Na5 4.050(2) 3_654
Na2 O4 2.317(6) .
Na2 O4 2.317(6) 4_554
Na2 O4 2.317(6) 3_654
Na2 O4 2.317(6) 2_655
Na2 O13 2.71(2) .
Na2 O13 2.71(2) 2_655
Na2 O13 2.71(2) 4_554
Na2 O13 2.71(2) 3_654
Na3 O9 2.362(5) 11_553
Na3 O9 2.362(5) 14_545
Na3 O9 2.362(5) .
Na3 O9 2.362(5) 8_543
Na3 Na4 3.829(3) 25_654
Na3 Na4 3.829(3) 27
Na4 O11 2.336(5) .
Na4 O11 2.336(5) 2_645
Na4 O10 2.420(4) 25_654
Na4 O10 2.420(4) 22_654
Na4 O9 2.718(6) 25_654
Na4 O9 2.718(6) 22_654
Na4 C23 2.856(6) 25_654
Na4 C23 2.856(5) 22_654
Na4 Na5 3.826(4) 25_654
Na4 Na3 3.829(3) 25_654
Na5 O8 2.675(4) 31_556
Na5 O8 2.675(4) 32_656
Na5 O2 2.695(5) 14_545
Na5 O2 2.695(5) .
Na5 O11 2.734(4) 26_564
Na5 O11 2.734(4) 25_654
Na5 Na4 3.826(4) 25_654
Na5 Na1 4.050(2) 3_654
Na5 Na1 4.050(2) 16_444
O1 C7 1.245(7) .
O2 C7 1.233(8) .
O2 Na1 2.625(6) 3_654
O3 C8 1.175(10) .
O3 Na1 2.716(10) 26_564
O4 C8 1.207(10) .
O5 C21 1.280(7) .
O6 C21 1.239(7) .
O7 C22 1.273(8) .
O7 Na1 2.875(6) 21_754
O8 C22 1.244(8) .
O8 Na5 2.675(4) 23_655
O8 Na1 2.851(5) 26_564
O9 C23 1.221(7) .
O9 Na4 2.718(6) 25_654
O10 C23 1.284(7) .
O10 Na4 2.420(4) 25_654
O11 C24 1.235(6) .
O11 Na5 2.734(4) 25_654
O12 C24 1.278(6) .
O12 Co1 1.963(4) 25_654
O13 O13 0.789(16) 3_654
O13 C25 1.363(15) .
N1 N1 1.006(19) 11_554
N1 C26 1.212(13) .
N1 C29 1.297(12) 11_554
N1 C29 1.490(13) .
N2 C28 1.312(13) 11_554
N2 C26 1.363(14) .
N2 C27 1.393(15) .
C1 C6 1.369(9) .
C1 C2 1.390(8) .
C1 C7 1.514(8) .
C2 C3 1.399(7) .
C3 C4 1.387(7) .
C3 C8 1.514(8) .
C4 C5 1.387(8) .
C4 C4 1.500(11) 4_554
C5 C6 1.376(9) .
C9 C14 1.388(8) .
C9 C10 1.392(8) .
C9 C15 1.502(7) .
C10 C11 1.409(8) .
C10 C21 1.500(8) .
C11 C12 1.393(8) .
C12 C13 1.406(8) .
C12 C22 1.496(8) .
C13 C14 1.381(8) .
C15 C20 1.391(7) .
C15 C16 1.398(7) .
C16 C17 1.388(7) .
C16 C23 1.513(7) .
C17 C18 1.394(7) .
C18 C19 1.391(7) .
C18 C24 1.512(7) .
C19 C20 1.389(8) .
C23 Na4 2.856(5) 25_654
C26 C29 2.029(14) 11_554
C28 N2 1.312(13) 11_554
C28 C29 1.322(13) .
C29 N1 1.297(12) 11_554
C29 C26 2.029(14) 11_554
